data_8105370
loop_
_publ_author_name
'Li, Kai-Hui'
'Liu, Chong'

_publ_section_title
;
 The crystal structure of
 catena-poly[(\m2-4-(benzo[d]imidazol-2-yl)benzenecarboxylato-\k2
 N,O)-(\m2-4-(benzo[d]imidazol-2-yl)benzenecarboxylato-\k3
 N,O:O&#x2032;)cadmium(II)]dihydrate, C28H22CdN4O6
;
_journal_issue 5
_journal_name_full 'Zeitschrift f\"ur Kristallographie - New Crystal Structures'
_journal_page_first 1033
_journal_page_last 1035
_journal_paper_doi 10.1515/ncrs-2020-0149
_journal_volume 235
_journal_year 2020
_chemical_formula_moiety 'C28 H18 Cd N4 O4, 2(H2 O)'
_chemical_formula_sum 'C28 H22 Cd N4 O6'
_chemical_formula_weight 622.89
_space_group_crystal_system triclinic
_space_group_IT_number 2
_space_group_name_Hall '-P 1'
_space_group_name_H-M_alt 'P -1'
_atom_sites_solution_hydrogens mixed
_atom_sites_solution_primary dual
_cell_angle_alpha 78.033(3)
_cell_angle_beta 88.988(3)
_cell_angle_gamma 84.843(3)
_cell_formula_units_Z 2
_cell_length_a 8.8463(3)
_cell_length_b 9.0275(3)
_cell_length_c 15.6752(5)
_cell_measurement_reflns_used 8012
_cell_measurement_temperature 291
_cell_measurement_theta_max 28.1630
_cell_measurement_theta_min 3.9660
_cell_volume 1219.66(7)
_computing_cell_refinement 'CrysAlisPro 1.171.40.53 (Rigaku OD, 2019)'
_computing_data_collection 'CrysAlisPro 1.171.40.53 (Rigaku OD, 2019)'
_computing_data_reduction 'CrysAlisPro 1.171.40.53 (Rigaku OD, 2019)'
_computing_molecular_graphics 'Olex2 (Dolomanov et al., 2009)'
_computing_publication_material 'Olex2 (Dolomanov et al., 2009)'
_computing_structure_refinement 'ShelXL (Sheldrick, 2015)'
_computing_structure_solution 'ShelXT (Sheldrick, 2015)'
_diffrn_ambient_temperature 291
_diffrn_detector 'CCD plate'
_diffrn_detector_area_resol_mean 8.0584
_diffrn_detector_type EosS2
_diffrn_measured_fraction_theta_full 0.997
_diffrn_measured_fraction_theta_max 0.855
_diffrn_measurement_details
;
List of Runs (angles in degrees, time in seconds):

  # Type    Start    End  Width  t~exp~   \w     \q     \k     \f   Frames
--------------------------------------------------------------------------
  1  \w    -40.00  54.00   1.00    7.95    --  -13.49  77.00 -90.00   94
  2  \w    -12.00  82.00   1.00    7.95    --   14.89  77.00 150.00   94
  3  \w     -1.00  67.00   1.00    7.95    --   14.89-122.00 -91.00   68
  4  \w    -53.00  42.00   1.00    7.95    --   14.89 -77.00  30.00   95
  5  \w     -4.00  84.00   1.00    7.95    --   14.89  38.00 -60.00   88
  6  \w     -2.00  82.00   1.00    7.95    --   14.89  57.00  60.00   84
  7  \w    -12.00  13.00   1.00    7.95    --   14.89  77.00 -60.00   25
;
_diffrn_measurement_device 'four-circle diffractometer'
_diffrn_measurement_device_type 'SuperNova, Single source at offset/far, EosS2'
_diffrn_measurement_method '\w scans'
_diffrn_orient_matrix_type 'CrysAlisPro convention (1999,Acta A55,543-557)'
_diffrn_orient_matrix_UB_11 0.0092276000
_diffrn_orient_matrix_UB_12 -0.0508323000
_diffrn_orient_matrix_UB_13 -0.0290438000
_diffrn_orient_matrix_UB_21 0.0181606000
_diffrn_orient_matrix_UB_22 -0.0612336000
_diffrn_orient_matrix_UB_23 0.0356745000
_diffrn_orient_matrix_UB_31 -0.0778867000
_diffrn_orient_matrix_UB_32 -0.0129525000
_diffrn_orient_matrix_UB_33 0.0048290000
_diffrn_radiation_monochromator mirror
_diffrn_radiation_probe x-ray
_diffrn_radiation_type MoK\a
_diffrn_radiation_wavelength 0.71073
_diffrn_reflns_av_R_equivalents 0.0333
_diffrn_reflns_av_unetI/netI 0.0450
_diffrn_reflns_Laue_measured_fraction_full 0.997
_diffrn_reflns_Laue_measured_fraction_max 0.855
_diffrn_reflns_limit_h_max 11
_diffrn_reflns_limit_h_min -11
_diffrn_reflns_limit_k_max 11
_diffrn_reflns_limit_k_min -11
_diffrn_reflns_limit_l_max 19
_diffrn_reflns_limit_l_min -20
_diffrn_reflns_number 14591
_diffrn_reflns_point_group_measured_fraction_full 0.997
_diffrn_reflns_point_group_measured_fraction_max 0.855
_diffrn_reflns_theta_full 25.242
_diffrn_reflns_theta_max 28.353
_diffrn_reflns_theta_min 3.204
_diffrn_source 'micro-focus sealed X-ray tube'
_diffrn_source_type 'SuperNova (Mo) X-ray Source'
_exptl_absorpt_coefficient_mu 0.949
_exptl_absorpt_correction_T_max 1.00000
_exptl_absorpt_correction_T_min 0.83666
_exptl_absorpt_correction_type multi-scan
_exptl_absorpt_process_details
;
CrysAlisPro 1.171.40.53 (Rigaku Oxford Diffraction, 2019)
Empirical absorption correction using spherical harmonics,
 implemented in SCALE3 ABSPACK scaling algorithm.
;
_exptl_crystal_colour colourless
_exptl_crystal_colour_primary colourless
_exptl_crystal_density_diffrn 1.696
_exptl_crystal_description block
_exptl_crystal_F_000 628
_exptl_crystal_size_max 0.21
_exptl_crystal_size_mid 0.2
_exptl_crystal_size_min 0.18
_refine_diff_density_max 0.510
_refine_diff_density_min -0.476
_refine_diff_density_rms 0.075
_refine_ls_extinction_coef .
_refine_ls_extinction_method none
_refine_ls_goodness_of_fit_ref 1.045
_refine_ls_hydrogen_treatment constr
_refine_ls_matrix_type full
_refine_ls_number_parameters 352
_refine_ls_number_reflns 5202
_refine_ls_number_restraints 0
_refine_ls_restrained_S_all 1.045
_refine_ls_R_factor_all 0.0391
_refine_ls_R_factor_gt 0.0333
_refine_ls_shift/su_max 0.014
_refine_ls_shift/su_mean 0.001
_refine_ls_structure_factor_coef Fsqd
_refine_ls_weighting_details 'w=1/[\s^2^(Fo^2^)+(0.0294P)^2^+0.4063P] where P=(Fo^2^+2Fc^2^)/3'
_refine_ls_weighting_scheme calc
_refine_ls_wR_factor_gt 0.0702
_refine_ls_wR_factor_ref 0.0732
_reflns_Friedel_coverage 0.000
_reflns_Friedel_fraction_full .
_reflns_Friedel_fraction_max .
_reflns_number_gt 4658
_reflns_number_total 5202
_reflns_threshold_expression 'I > 2\s(I)'
_cod_data_source_file suppl_ncrs-2020-0149_suppl.cif
_cod_data_source_block miao
_cod_database_code 8105370
_shelx_space_group_comment
;
The symmetry employed for this shelxl refinement is uniquely defined
by the following loop, which should always be used as a source of
symmetry information in preference to the above space-group names.
They are only intended as comments.
;
_shelx_estimated_absorpt_t_max 0.848
_shelx_estimated_absorpt_t_min 0.826
_reflns_odcompleteness_completeness 99.64
_reflns_odcompleteness_iscentric 1
_reflns_odcompleteness_theta 25.30
_olex2_refinement_description
;
1. Fixed Uiso
 At 1.2 times of:
  All C(H) groups, All N(H) groups
 At 1.5 times of:
  All O(H,H) groups
2.a Riding coordinates:
 O5(H5A,H5B), O6(H6A,H6B)
2.b Aromatic/amide H refined with riding coordinates:
 N1(H1), N4(H4), C2(H2), C3(H3), C5(H5), C6(H6), C10(H10), C11(H11), C12(H12),
 C13(H13), C16(H16), C17(H17), C19(H19), C20(H20), C24(H24), C25(H25), C26(H26),
  C27(H27)
;

loop_
_space_group_symop_operation_xyz
'x, y, z'
'-x, -y, -z'

loop_
_atom_site_label
_atom_site_type_symbol
_atom_site_fract_x
_atom_site_fract_y
_atom_site_fract_z
_atom_site_U_iso_or_equiv
_atom_site_adp_type
_atom_site_occupancy
_atom_site_site_symmetry_order
_atom_site_calc_flag
_atom_site_refinement_flags_posn
_atom_site_refinement_flags_adp
_atom_site_refinement_flags_occupancy
_atom_site_disorder_assembly
_atom_site_disorder_group
Cd1 Cd 0.68235(2) 0.33201(2) 0.24244(2) 0.02708(8) Uani 1 1 d . . . . .
O1 O 0.5787(3) 0.5241(2) 0.29394(14) 0.0497(6) Uani 1 1 d . . . . .
O2 O 0.4117(2) 0.3628(3) 0.34559(16) 0.0509(6) Uani 1 1 d . . . . .
O3 O 1.0552(2) 0.6371(2) -0.22212(13) 0.0427(5) Uani 1 1 d . . . . .
O4 O 1.2161(2) 0.4731(2) -0.13856(13) 0.0367(5) Uani 1 1 d . . . . .
N1 N 0.1874(3) 1.0363(2) 0.52732(15) 0.0333(5) Uani 1 1 d . . . . .
H1 H 0.1746 1.0729 0.4725 0.040 Uiso 1 1 calc R . . . .
N2 N 0.2535(2) 0.8724(2) 0.64975(14) 0.0268(5) Uani 1 1 d . . . . .
N3 N 0.5776(2) 0.2362(2) 0.13622(14) 0.0271(5) Uani 1 1 d . . . . .
N4 N 0.4855(2) 0.2063(2) 0.01061(15) 0.0304(5) Uani 1 1 d . . . . .
H4 H 0.4764 0.2131 -0.0446 0.036 Uiso 1 1 calc R . . . .
C1 C 0.4072(3) 0.5927(3) 0.39922(17) 0.0294(6) Uani 1 1 d . . . . .
C2 C 0.4613(3) 0.7350(3) 0.38981(19) 0.0381(7) Uani 1 1 d . . . . .
H2 H 0.5338 0.7647 0.3475 0.046 Uiso 1 1 calc R . . . .
C3 C 0.4082(3) 0.8320(3) 0.44258(19) 0.0382(7) Uani 1 1 d . . . . .
H3 H 0.4418 0.9287 0.4339 0.046 Uiso 1 1 calc R . . . .
C4 C 0.3051(3) 0.7878(3) 0.50887(17) 0.0280(6) Uani 1 1 d . . . . .
C5 C 0.2548(3) 0.6439(3) 0.52011(19) 0.0333(6) Uani 1 1 d . . . . .
H5 H 0.1871 0.6117 0.5647 0.040 Uiso 1 1 calc R . . . .
C6 C 0.3050(3) 0.5482(3) 0.46520(19) 0.0336(6) Uani 1 1 d . . . . .
H6 H 0.2695 0.4524 0.4728 0.040 Uiso 1 1 calc R . . . .
C7 C 0.4669(3) 0.4847(3) 0.34235(19) 0.0362(7) Uani 1 1 d . . . . .
C8 C 0.2492(3) 0.8948(3) 0.56325(17) 0.0270(6) Uani 1 1 d . . . . .
C9 C 0.1488(3) 1.1112(3) 0.59319(18) 0.0289(6) Uani 1 1 d . . . . .
C10 C 0.0818(3) 1.2566(3) 0.5932(2) 0.0382(7) Uani 1 1 d . . . . .
H10 H 0.0519 1.3236 0.5416 0.046 Uiso 1 1 calc R . . . .
C11 C 0.0619(3) 1.2969(3) 0.6724(2) 0.0424(8) Uani 1 1 d . . . . .
H11 H 0.0160 1.3927 0.6749 0.051 Uiso 1 1 calc R . . . .
C12 C 0.1089(4) 1.1973(3) 0.7493(2) 0.0422(7) Uani 1 1 d . . . . .
H12 H 0.0970 1.2295 0.8018 0.051 Uiso 1 1 calc R . . . .
C13 C 0.1726(3) 1.0521(3) 0.74954(19) 0.0358(7) Uani 1 1 d . . . . .
H13 H 0.2021 0.9856 0.8013 0.043 Uiso 1 1 calc R . . . .
C14 C 0.1914(3) 1.0087(3) 0.67009(17) 0.0273(6) Uani 1 1 d . . . . .
C15 C 0.9544(3) 0.4520(3) -0.10898(17) 0.0273(6) Uani 1 1 d . . . . .
C16 C 0.8041(3) 0.4979(3) -0.13176(19) 0.0345(7) Uani 1 1 d . . . . .
H16 H 0.7812 0.5704 -0.1823 0.041 Uiso 1 1 calc R . . . .
C17 C 0.6881(3) 0.4363(3) -0.07966(19) 0.0343(7) Uani 1 1 d . . . . .
H17 H 0.5877 0.4663 -0.0960 0.041 Uiso 1 1 calc R . . . .
C18 C 0.7206(3) 0.3296(3) -0.00280(17) 0.0271(6) Uani 1 1 d . . . . .
C19 C 0.8716(3) 0.2827(3) 0.01944(18) 0.0294(6) Uani 1 1 d . . . . .
H19 H 0.8950 0.2108 0.0702 0.035 Uiso 1 1 calc R . . . .
C20 C 0.9862(3) 0.3426(3) -0.03363(18) 0.0297(6) Uani 1 1 d . . . . .
H20 H 1.0867 0.3093 -0.0188 0.036 Uiso 1 1 calc R . . . .
C21 C 1.0833(3) 0.5245(3) -0.16039(18) 0.0315(6) Uani 1 1 d . . . . .
C22 C 0.5956(3) 0.2608(3) 0.04967(17) 0.0263(6) Uani 1 1 d . . . . .
C23 C 0.3900(3) 0.1381(3) 0.07347(18) 0.0294(6) Uani 1 1 d . . . . .
C24 C 0.2655(3) 0.0576(3) 0.0684(2) 0.0379(7) Uani 1 1 d . . . . .
H24 H 0.2299 0.0439 0.0154 0.045 Uiso 1 1 calc R . . . .
C25 C 0.1976(3) -0.0009(4) 0.1459(2) 0.0463(8) Uani 1 1 d . . . . .
H25 H 0.1143 -0.0566 0.1454 0.056 Uiso 1 1 calc R . . . .
C26 C 0.2501(4) 0.0207(4) 0.2251(2) 0.0467(8) Uani 1 1 d . . . . .
H26 H 0.1993 -0.0187 0.2760 0.056 Uiso 1 1 calc R . . . .
C27 C 0.3753(3) 0.0990(3) 0.23027(19) 0.0372(7) Uani 1 1 d . . . . .
H27 H 0.4102 0.1124 0.2835 0.045 Uiso 1 1 calc R . . . .
C28 C 0.4473(3) 0.1572(3) 0.15250(18) 0.0277(6) Uani 1 1 d . . . . .
O5 O 0.1269(3) 1.2499(3) 0.37493(14) 0.0538(6) Uani 1 1 d . . . . .
H5A H 0.0962 1.2645 0.3226 0.081 Uiso 1 1 d R . . . .
H5B H 0.2111 1.2884 0.3641 0.081 Uiso 1 1 d R . . . .
O6 O 0.4477(3) 0.2081(3) -0.16039(15) 0.0621(7) Uani 1 1 d . . . . .
H6A H 0.3580 0.1708 -0.1462 0.093 Uiso 1 1 d R . . . .
H6B H 0.4354 0.2988 -0.1897 0.093 Uiso 1 1 d R . . . .

loop_
_atom_site_aniso_label
_atom_site_aniso_U_11
_atom_site_aniso_U_22
_atom_site_aniso_U_33
_atom_site_aniso_U_23
_atom_site_aniso_U_13
_atom_site_aniso_U_12
Cd1 0.03405(12) 0.02535(11) 0.02107(12) -0.00379(8) 0.00255(8) -0.00132(8)
O1 0.0685(15) 0.0406(12) 0.0368(13) -0.0088(10) 0.0229(12) 0.0086(11)
O2 0.0545(13) 0.0460(13) 0.0603(16) -0.0305(12) -0.0009(12) -0.0017(11)
O3 0.0450(12) 0.0448(12) 0.0318(12) 0.0087(10) 0.0028(10) -0.0082(10)
O4 0.0349(11) 0.0380(11) 0.0365(12) -0.0076(9) 0.0096(9) -0.0030(9)
N1 0.0437(13) 0.0317(12) 0.0209(13) -0.0014(10) -0.0007(11) 0.0061(10)
N2 0.0358(12) 0.0249(11) 0.0194(12) -0.0054(9) 0.0040(10) 0.0003(9)
N3 0.0333(12) 0.0262(11) 0.0217(12) -0.0049(9) 0.0032(10) -0.0031(9)
N4 0.0356(12) 0.0373(12) 0.0187(12) -0.0059(10) -0.0004(10) -0.0058(10)
C1 0.0340(14) 0.0323(14) 0.0205(14) -0.0053(11) -0.0026(12) 0.0044(11)
C2 0.0490(17) 0.0401(16) 0.0244(16) -0.0054(13) 0.0130(13) -0.0047(14)
C3 0.0555(18) 0.0300(14) 0.0299(17) -0.0068(12) 0.0113(14) -0.0087(13)
C4 0.0338(14) 0.0313(14) 0.0172(14) -0.0036(11) -0.0015(11) 0.0040(11)
C5 0.0323(14) 0.0402(15) 0.0278(16) -0.0086(13) 0.0082(12) -0.0036(12)
C6 0.0358(15) 0.0333(14) 0.0337(17) -0.0107(12) 0.0013(13) -0.0059(12)
C7 0.0437(17) 0.0402(16) 0.0215(16) -0.0063(12) -0.0065(13) 0.0136(14)
C8 0.0312(14) 0.0297(13) 0.0200(14) -0.0048(11) 0.0008(11) -0.0023(11)
C9 0.0303(13) 0.0278(13) 0.0275(16) -0.0040(11) 0.0042(12) -0.0017(11)
C10 0.0420(16) 0.0304(14) 0.0384(18) -0.0011(13) 0.0017(14) 0.0037(12)
C11 0.0483(18) 0.0284(14) 0.051(2) -0.0117(14) 0.0104(16) 0.0015(13)
C12 0.0557(19) 0.0369(16) 0.0372(19) -0.0158(14) 0.0134(15) -0.0046(14)
C13 0.0477(17) 0.0333(14) 0.0262(16) -0.0065(12) 0.0066(13) -0.0023(13)
C14 0.0306(13) 0.0274(13) 0.0234(15) -0.0044(11) 0.0055(11) -0.0034(11)
C15 0.0357(14) 0.0249(12) 0.0224(15) -0.0073(11) 0.0046(12) -0.0036(11)
C16 0.0405(16) 0.0355(15) 0.0227(15) 0.0042(12) 0.0012(13) -0.0020(12)
C17 0.0320(14) 0.0364(15) 0.0312(17) -0.0007(13) 0.0008(13) 0.0008(12)
C18 0.0338(14) 0.0261(13) 0.0222(14) -0.0070(11) 0.0011(12) -0.0019(11)
C19 0.0374(15) 0.0266(13) 0.0224(15) -0.0013(11) -0.0010(12) -0.0009(11)
C20 0.0304(14) 0.0289(13) 0.0297(16) -0.0065(12) -0.0021(12) -0.0002(11)
C21 0.0429(16) 0.0308(14) 0.0247(15) -0.0131(12) 0.0077(13) -0.0083(12)
C22 0.0311(13) 0.0244(12) 0.0220(14) -0.0035(11) 0.0004(11) 0.0024(11)
C23 0.0318(14) 0.0284(13) 0.0271(16) -0.0048(11) 0.0018(12) -0.0003(11)
C24 0.0347(15) 0.0398(16) 0.0399(19) -0.0096(14) -0.0025(14) -0.0032(13)
C25 0.0356(16) 0.0467(18) 0.057(2) -0.0072(16) 0.0033(16) -0.0139(14)
C26 0.0495(19) 0.0480(18) 0.041(2) -0.0037(15) 0.0172(16) -0.0117(15)
C27 0.0476(17) 0.0361(15) 0.0274(17) -0.0050(13) 0.0063(14) -0.0065(13)
C28 0.0321(14) 0.0235(12) 0.0277(15) -0.0063(11) 0.0055(12) -0.0018(11)
O5 0.0624(14) 0.0649(15) 0.0284(13) 0.0038(11) -0.0044(11) -0.0068(12)
O6 0.0996(19) 0.0444(13) 0.0393(14) -0.0049(11) -0.0244(13) 0.0047(13)

loop_
_atom_type_symbol
_atom_type_description
_atom_type_scat_dispersion_real
_atom_type_scat_dispersion_imag
_atom_type_scat_source
C C 0.0033 0.0016 'International Tables Vol C Tables 4.2.6.8 and 6.1.1.4'
H H 0.0000 0.0000 'International Tables Vol C Tables 4.2.6.8 and 6.1.1.4'
Cd Cd -0.8075 1.2024 'International Tables Vol C Tables 4.2.6.8 and 6.1.1.4'
N N 0.0061 0.0033 'International Tables Vol C Tables 4.2.6.8 and 6.1.1.4'
O O 0.0106 0.0060 'International Tables Vol C Tables 4.2.6.8 and 6.1.1.4'

loop_
_geom_angle_atom_site_label_1
_geom_angle_atom_site_label_2
_geom_angle_atom_site_label_3
_geom_angle
_geom_angle_site_symmetry_1
_geom_angle_site_symmetry_3
O1 Cd1 O3 107.91(8) . 2_765
O1 Cd1 O4 82.71(7) . 2_765
O1 Cd1 N2 111.78(8) . 2_666
O1 Cd1 N3 124.28(8) . .
O1 Cd1 C21 96.52(8) . 2_765
O3 Cd1 C21 27.72(7) 2_765 2_765
O4 Cd1 O3 55.19(6) 2_765 2_765
O4 Cd1 C21 27.49(7) 2_765 2_765
N2 Cd1 O3 88.09(7) 2_666 2_765
N2 Cd1 O4 143.28(7) 2_666 2_765
N2 Cd1 N3 105.11(7) 2_666 .
N2 Cd1 C21 115.80(8) 2_666 2_765
N3 Cd1 O3 113.70(8) . 2_765
N3 Cd1 O4 91.86(7) . 2_765
N3 Cd1 C21 103.39(8) . 2_765
C7 O1 Cd1 110.41(19) . .
C21 O3 Cd1 91.14(17) . 2_765
C21 O4 Cd1 91.62(16) . 2_765
C8 N1 H1 125.8 . .
C8 N1 C9 108.4(2) . .
C9 N1 H1 125.8 . .
C8 N2 Cd1 134.03(17) . 2_666
C8 N2 C14 105.5(2) . .
C14 N2 Cd1 120.22(17) . 2_666
C22 N3 Cd1 132.92(17) . .
C22 N3 C28 104.9(2) . .
C28 N3 Cd1 120.94(17) . .
C22 N4 H4 125.7 . .
C22 N4 C23 108.5(2) . .
C23 N4 H4 125.7 . .
C2 C1 C7 120.6(3) . .
C6 C1 C2 118.8(3) . .
C6 C1 C7 120.5(3) . .
C1 C2 H2 119.8 . .
C3 C2 C1 120.4(3) . .
C3 C2 H2 119.8 . .
C2 C3 H3 119.5 . .
C2 C3 C4 121.0(3) . .
C4 C3 H3 119.5 . .
C3 C4 C8 119.6(2) . .
C5 C4 C3 118.7(3) . .
C5 C4 C8 121.7(2) . .
C4 C5 H5 119.9 . .
C6 C5 C4 120.2(3) . .
C6 C5 H5 119.9 . .
C1 C6 C5 121.0(3) . .
C1 C6 H6 119.5 . .
C5 C6 H6 119.5 . .
O1 C7 C1 116.3(3) . .
O2 C7 O1 122.6(3) . .
O2 C7 C1 121.1(3) . .
N1 C8 C4 121.3(2) . .
N2 C8 N1 111.4(2) . .
N2 C8 C4 127.3(2) . .
N1 C9 C10 132.4(3) . .
N1 C9 C14 105.6(2) . .
C10 C9 C14 122.1(3) . .
C9 C10 H10 121.5 . .
C11 C10 C9 117.1(3) . .
C11 C10 H10 121.5 . .
C10 C11 H11 119.3 . .
C10 C11 C12 121.3(3) . .
C12 C11 H11 119.3 . .
C11 C12 H12 119.2 . .
C13 C12 C11 121.7(3) . .
C13 C12 H12 119.2 . .
C12 C13 H13 121.1 . .
C12 C13 C14 117.7(3) . .
C14 C13 H13 121.1 . .
C9 C14 N2 109.1(2) . .
C13 C14 N2 130.8(2) . .
C13 C14 C9 120.1(2) . .
C16 C15 C20 118.9(2) . .
C16 C15 C21 121.8(2) . .
C20 C15 C21 119.1(2) . .
C15 C16 H16 119.8 . .
C17 C16 C15 120.3(2) . .
C17 C16 H16 119.8 . .
C16 C17 H17 119.7 . .
C16 C17 C18 120.5(2) . .
C18 C17 H17 119.7 . .
C17 C18 C22 119.6(2) . .
C19 C18 C17 118.9(2) . .
C19 C18 C22 121.3(2) . .
C18 C19 H19 120.0 . .
C20 C19 C18 120.1(2) . .
C20 C19 H19 120.0 . .
C15 C20 H20 119.4 . .
C19 C20 C15 121.1(2) . .
C19 C20 H20 119.4 . .
O3 C21 Cd1 61.15(14) . 2_765
O3 C21 C15 119.5(2) . .
O4 C21 Cd1 60.89(14) . 2_765
O4 C21 O3 122.0(3) . .
O4 C21 C15 118.5(2) . .
C15 C21 Cd1 175.26(19) . 2_765
N3 C22 N4 112.0(2) . .
N3 C22 C18 128.3(2) . .
N4 C22 C18 119.6(2) . .
N4 C23 C24 131.6(3) . .
N4 C23 C28 105.5(2) . .
C24 C23 C28 122.7(3) . .
C23 C24 H24 121.8 . .
C25 C24 C23 116.4(3) . .
C25 C24 H24 121.8 . .
C24 C25 H25 119.1 . .
C24 C25 C26 121.8(3) . .
C26 C25 H25 119.1 . .
C25 C26 H26 119.1 . .
C27 C26 C25 121.9(3) . .
C27 C26 H26 119.1 . .
C26 C27 H27 121.4 . .
C26 C27 C28 117.2(3) . .
C28 C27 H27 121.4 . .
C23 C28 N3 109.0(2) . .
C27 C28 N3 131.0(3) . .
C27 C28 C23 120.0(3) . .
H5A O5 H5B 97.2 . .
H6A O6 H6B 110.8 . .

loop_
_geom_bond_atom_site_label_1
_geom_bond_atom_site_label_2
_geom_bond_distance
_geom_bond_site_symmetry_2
Cd1 O1 2.183(2) .
Cd1 O3 2.372(2) 2_765
Cd1 O4 2.3661(19) 2_765
Cd1 N2 2.266(2) 2_666
Cd1 N3 2.275(2) .
Cd1 C21 2.707(3) 2_765
O1 C7 1.267(4) .
O2 C7 1.235(4) .
O3 Cd1 2.372(2) 2_765
O3 C21 1.259(3) .
O4 Cd1 2.3661(19) 2_765
O4 C21 1.250(3) .
N1 H1 0.8600 .
N1 C8 1.355(3) .
N1 C9 1.369(3) .
N2 Cd1 2.266(2) 2_666
N2 C8 1.330(3) .
N2 C14 1.398(3) .
N3 C22 1.337(3) .
N3 C28 1.402(3) .
N4 H4 0.8600 .
N4 C22 1.341(3) .
N4 C23 1.370(3) .
C1 C2 1.389(4) .
C1 C6 1.381(4) .
C1 C7 1.508(4) .
C2 H2 0.9300 .
C2 C3 1.372(4) .
C3 H3 0.9300 .
C3 C4 1.390(4) .
C4 C5 1.387(4) .
C4 C8 1.464(4) .
C5 H5 0.9300 .
C5 C6 1.382(4) .
C6 H6 0.9300 .
C9 C10 1.391(4) .
C9 C14 1.394(3) .
C10 H10 0.9300 .
C10 C11 1.368(4) .
C11 H11 0.9300 .
C11 C12 1.391(4) .
C12 H12 0.9300 .
C12 C13 1.379(4) .
C13 H13 0.9300 .
C13 C14 1.384(4) .
C15 C16 1.386(4) .
C15 C20 1.388(3) .
C15 C21 1.504(4) .
C16 H16 0.9300 .
C16 C17 1.383(4) .
C17 H17 0.9300 .
C17 C18 1.394(4) .
C18 C19 1.392(3) .
C18 C22 1.471(4) .
C19 H19 0.9300 .
C19 C20 1.376(4) .
C20 H20 0.9300 .
C21 Cd1 2.707(3) 2_765
C23 C24 1.385(4) .
C23 C28 1.395(4) .
C24 H24 0.9300 .
C24 C25 1.370(4) .
C25 H25 0.9300 .
C25 C26 1.390(5) .
C26 H26 0.9300 .
C26 C27 1.379(4) .
C27 H27 0.9300 .
C27 C28 1.391(4) .
O5 H5A 0.8484 .
O5 H5B 0.8500 .
O6 H6A 0.8963 .
O6 H6B 0.8500 .

loop_
_geom_hbond_atom_site_label_D
_geom_hbond_atom_site_label_H
_geom_hbond_atom_site_label_A
_geom_hbond_distance_DH
_geom_hbond_distance_HA
_geom_hbond_distance_DA
_geom_hbond_angle_DHA
_geom_hbond_site_symmetry_A
N1 H1 O5 0.86 1.99 2.767(3) 150.0 .
N4 H4 O6 0.86 1.85 2.704(3) 173.9 .
O5 H5A O3 0.85 2.08 2.864(3) 152.4 2_675
O5 H5B O2 0.85 1.95 2.797(3) 175.5 1_565
O6 H6B O1 0.85 2.03 2.846(3) 159.9 2_665
